data_7708046
loop_
_publ_author_name
'Waters, Jessica E.'
'Hanf, Schirin'
'Rinc\'on-Nocito, Marina'
'Bond, Andrew David'
'Garc\'ia-Rodr\'iguez, Ra\'ul'
'Wright, Dominic S.'
'Colebatch, Annie Louise'

_publ_section_title
;
 Synthesis and Coordination Behaviour of Aluminate-based Quinolyl Ligands
;
_journal_name_full 'Dalton Transactions'
_journal_paper_doi 10.1039/D1DT02438H
_journal_year 2021
_chemical_formula_moiety 'C48 H50 Al2 Li2 N4 O2, C4 H8 O'
_chemical_formula_sum 'C52 H58 Al2 Li2 N4 O3'
_chemical_formula_weight 854.86
_space_group_crystal_system triclinic
_space_group_IT_number 2
_space_group_name_Hall '-P 1'
_space_group_name_H-M_alt 'P -1'
_atom_sites_solution_hydrogens geom
_atom_sites_solution_primary dual
_atom_sites_solution_secondary difmap
_audit_creation_method SHELXL-2018/3
_audit_update_record
;
2021-08-06 deposited with the CCDC.	2021-08-12 downloaded from the CCDC.
;
_cell_angle_alpha 88.7384(10)
_cell_angle_beta 80.4185(11)
_cell_angle_gamma 70.9850(9)
_cell_formula_units_Z 2
_cell_length_a 10.8075(2)
_cell_length_b 13.5483(3)
_cell_length_c 16.8949(4)
_cell_measurement_reflns_used 13444
_cell_measurement_temperature 180(2)
_cell_measurement_theta_max 25.35
_cell_measurement_theta_min 1.00
_cell_volume 2304.81(9)
_computing_cell_refinement 'HKL Scalepack (Otwinowski & Minor, 1997)'
_computing_data_collection 'COLLECT (Nonius, 1999)'
_computing_data_reduction 'HKL Denzo and Scalepack (Otwinowski & Minor, 1997)'
_computing_molecular_graphics 'Mercury (Macrae et al., 2008)'
_computing_publication_material SHELXL
_computing_structure_refinement 'SHELXL (Sheldrick, 2015)'
_computing_structure_solution 'SHELXT (Sheldrick, 2015)'
_diffrn_ambient_temperature 180(2)
_diffrn_measured_fraction_theta_full 0.991
_diffrn_measured_fraction_theta_max 0.983
_diffrn_measurement_device_type 'Nonius KappaCCD'
_diffrn_measurement_method '\w and \f-scans'
_diffrn_radiation_type MoK\a
_diffrn_radiation_wavelength 0.71073
_diffrn_reflns_av_R_equivalents 0.0501
_diffrn_reflns_av_unetI/netI 0.0640
_diffrn_reflns_Laue_measured_fraction_full 0.991
_diffrn_reflns_Laue_measured_fraction_max 0.983
_diffrn_reflns_limit_h_max 13
_diffrn_reflns_limit_h_min -12
_diffrn_reflns_limit_k_max 16
_diffrn_reflns_limit_k_min -16
_diffrn_reflns_limit_l_max 20
_diffrn_reflns_limit_l_min -18
_diffrn_reflns_number 21216
_diffrn_reflns_point_group_measured_fraction_full 0.991
_diffrn_reflns_point_group_measured_fraction_max 0.983
_diffrn_reflns_theta_full 25.242
_diffrn_reflns_theta_max 25.397
_diffrn_reflns_theta_min 3.575
_diffrn_source 'fine-focus sealed tube'
_exptl_absorpt_coefficient_mu 0.110
_exptl_absorpt_correction_T_max 0.995
_exptl_absorpt_correction_T_min 0.907
_exptl_absorpt_correction_type multi-scan
_exptl_absorpt_process_details 'SORTAV (Blessing, 1995)'
_exptl_crystal_colour colourless
_exptl_crystal_density_diffrn 1.232
_exptl_crystal_description block
_exptl_crystal_F_000 908
_exptl_crystal_size_max 0.180
_exptl_crystal_size_mid 0.120
_exptl_crystal_size_min 0.050
_refine_diff_density_max 0.280
_refine_diff_density_min -0.308
_refine_diff_density_rms 0.047
_refine_ls_extinction_method none
_refine_ls_goodness_of_fit_ref 1.018
_refine_ls_hydrogen_treatment constr
_refine_ls_matrix_type full
_refine_ls_number_parameters 574
_refine_ls_number_reflns 8324
_refine_ls_number_restraints 0
_refine_ls_restrained_S_all 1.018
_refine_ls_R_factor_all 0.0924
_refine_ls_R_factor_gt 0.0555
_refine_ls_shift/su_max 0.000
_refine_ls_shift/su_mean 0.000
_refine_ls_structure_factor_coef Fsqd
_refine_ls_weighting_details 'w=1/[\s^2^(Fo^2^)+(0.0515P)^2^+1.5366P] where P=(Fo^2^+2Fc^2^)/3'
_refine_ls_weighting_scheme calc
_refine_ls_wR_factor_gt 0.1217
_refine_ls_wR_factor_ref 0.1400
_reflns_Friedel_coverage 0.000
_reflns_number_gt 5768
_reflns_number_total 8324
_reflns_threshold_expression 'I > 2\s(I)'
_cod_data_source_file d1dt02438h2.cif
_cod_data_source_block 5
_cod_original_cell_volume 2304.82(9)
_cod_database_code 7708046
_cambridge_user_name 'Jess Waters'
_cambridge_user_crsid jew50
_cambridge_supervisor_name 'Dominic Wright'
_cambridge_supervisor_crsid dsw1000
_cambridge_crystallographer_name 'Andrew Bond'
_cambridge_crystallographer_crsid adb29
_cambridge_sample_id JW274A
_cambridge_data_id DW_K3_0075
_shelx_space_group_comment
;
The symmetry employed for this shelxl refinement is uniquely defined
by the following loop, which should always be used as a source of
symmetry information in preference to the above space-group names.
They are only intended as comments.
;
_shelx_estimated_absorpt_t_min 0.980
_shelx_estimated_absorpt_t_max 0.994

loop_
_space_group_symop_operation_xyz
'x, y, z'
'-x, -y, -z'

loop_
_atom_site_label
_atom_site_type_symbol
_atom_site_fract_x
_atom_site_fract_y
_atom_site_fract_z
_atom_site_U_iso_or_equiv
_atom_site_adp_type
_atom_site_occupancy
_atom_site_site_symmetry_order
_atom_site_calc_flag
_atom_site_refinement_flags_posn
_atom_site_refinement_flags_adp
_atom_site_refinement_flags_occupancy
_atom_site_disorder_assembly
_atom_site_disorder_group
Al1 Al 0.79225(7) 0.21982(6) 0.64938(4) 0.02966(19) Uani 1 1 d . . . . .
Al2 Al 0.67159(8) 0.22969(6) 0.84141(4) 0.03093(19) Uani 1 1 d . . . . .
Li1 Li 0.5503(4) 0.3517(3) 0.7139(3) 0.0358(10) Uani 1 1 d . . . . .
Li2 Li 0.5551(4) 0.1397(3) 0.7413(2) 0.0341(10) Uani 1 1 d . . . . .
O1 O 0.67559(16) 0.22053(12) 0.73649(9) 0.0287(4) Uani 1 1 d . . . . .
O2 O 0.60982(19) 0.02177(13) 0.65948(10) 0.0416(5) Uani 1 1 d . . . . .
N1 N 0.6369(2) 0.46659(15) 0.73340(12) 0.0319(5) Uani 1 1 d . . . . .
N2 N 0.5119(2) 0.36597(15) 0.59636(12) 0.0309(5) Uani 1 1 d . . . . .
N3 N 0.5367(2) 0.04686(16) 0.84469(12) 0.0341(5) Uani 1 1 d . . . . .
N4 N 0.3786(2) 0.27567(15) 0.77312(12) 0.0314(5) Uani 1 1 d . . . . .
C1 C 0.9621(3) 0.1015(2) 0.64418(17) 0.0399(6) Uani 1 1 d . . . . .
H1A H 0.945076 0.035312 0.635649 0.048 Uiso 1 1 calc R U . . .
H1B H 1.025886 0.109747 0.597298 0.048 Uiso 1 1 calc R U . . .
C2 C 1.0249(3) 0.0939(2) 0.71959(19) 0.0504(8) Uani 1 1 d . . . . .
H2A H 1.108787 0.035667 0.712621 0.076 Uiso 1 1 calc R U . . .
H2B H 0.964330 0.082032 0.765935 0.076 Uiso 1 1 calc R U . . .
H2C H 1.042016 0.159157 0.728593 0.076 Uiso 1 1 calc R U . . .
C3 C 0.7857(3) 0.3074(2) 0.87332(17) 0.0482(7) Uani 1 1 d . . . . .
H3A H 0.870942 0.283169 0.835559 0.058 Uiso 1 1 calc R U . . .
H3B H 0.742888 0.381759 0.862275 0.058 Uiso 1 1 calc R U . . .
C4 C 0.8199(4) 0.3054(3) 0.9554(2) 0.0742(11) Uani 1 1 d . . . . .
H4A H 0.824470 0.373796 0.969471 0.111 Uiso 1 1 calc R U . . .
H4B H 0.906129 0.251767 0.956491 0.111 Uiso 1 1 calc R U . . .
H4C H 0.751618 0.289343 0.994305 0.111 Uiso 1 1 calc R U . . .
C5 C 0.5740(3) 0.0004(2) 0.58474(17) 0.0478(7) Uani 1 1 d . . . . .
H5A H 0.568623 0.059589 0.548586 0.057 Uiso 1 1 calc R U . . .
H5B H 0.486679 -0.010801 0.594585 0.057 Uiso 1 1 calc R U . . .
C6 C 0.6822(4) -0.0980(3) 0.5474(2) 0.0674(10) Uani 1 1 d . . . . .
H6A H 0.647453 -0.157224 0.547861 0.081 Uiso 1 1 calc R U . . .
H6B H 0.717452 -0.086642 0.491210 0.081 Uiso 1 1 calc R U . . .
C7 C 0.7886(4) -0.1191(3) 0.59898(19) 0.0637(9) Uani 1 1 d . . . . .
H7A H 0.831538 -0.195075 0.604095 0.076 Uiso 1 1 calc R U . . .
H7B H 0.857194 -0.087623 0.576675 0.076 Uiso 1 1 calc R U . . .
C8 C 0.7132(3) -0.0679(2) 0.67821(19) 0.0600(9) Uani 1 1 d . . . . .
H8A H 0.675412 -0.116158 0.710821 0.072 Uiso 1 1 calc R U . . .
H8B H 0.772040 -0.047088 0.708597 0.072 Uiso 1 1 calc R U . . .
C11 C 0.7603(3) 0.45427(19) 0.68736(15) 0.0318(6) Uani 1 1 d . . . . .
C12 C 0.8322(2) 0.35637(19) 0.64591(15) 0.0328(6) Uani 1 1 d . . . . .
C13 C 0.9505(3) 0.3527(2) 0.59704(16) 0.0395(7) Uani 1 1 d . . . . .
H13A H 1.000135 0.289768 0.566973 0.047 Uiso 1 1 calc R U . . .
C14 C 1.0015(3) 0.4365(3) 0.58930(19) 0.0513(8) Uani 1 1 d . . . . .
H14A H 1.082113 0.429677 0.553899 0.062 Uiso 1 1 calc R U . . .
C15 C 0.9351(3) 0.5270(2) 0.63250(19) 0.0490(8) Uani 1 1 d . . . . .
H15A H 0.970746 0.582809 0.628559 0.059 Uiso 1 1 calc R U . . .
C16 C 0.8132(3) 0.5383(2) 0.68329(17) 0.0402(7) Uani 1 1 d . . . . .
C17 C 0.7409(3) 0.6307(2) 0.72883(19) 0.0489(8) Uani 1 1 d . . . . .
H17A H 0.774290 0.687669 0.726704 0.059 Uiso 1 1 calc R U . . .
C18 C 0.6242(3) 0.6383(2) 0.77543(18) 0.0479(8) Uani 1 1 d . . . . .
H18A H 0.576224 0.699775 0.807568 0.057 Uiso 1 1 calc R U . . .
C19 C 0.5733(3) 0.5548(2) 0.77647(16) 0.0388(7) Uani 1 1 d . . . . .
C20 C 0.4436(3) 0.5655(2) 0.82920(19) 0.0518(8) Uani 1 1 d . . . . .
H20A H 0.410385 0.510324 0.814602 0.078 Uiso 1 1 calc R U . . .
H20B H 0.379187 0.633923 0.822089 0.078 Uiso 1 1 calc R U . . .
H20C H 0.456108 0.559237 0.885445 0.078 Uiso 1 1 calc R U . . .
C21 C 0.5865(2) 0.29266(19) 0.53645(15) 0.0310(6) Uani 1 1 d . . . . .
C22 C 0.7086(3) 0.21795(19) 0.55158(15) 0.0329(6) Uani 1 1 d . . . . .
C23 C 0.7778(3) 0.1463(2) 0.48966(16) 0.0417(7) Uani 1 1 d . . . . .
H23A H 0.859997 0.096493 0.497121 0.050 Uiso 1 1 calc R U . . .
C24 C 0.7340(3) 0.1424(2) 0.41602(17) 0.0507(8) Uani 1 1 d . . . . .
H24A H 0.784713 0.089826 0.376301 0.061 Uiso 1 1 calc R U . . .
C25 C 0.6195(3) 0.2138(2) 0.40218(17) 0.0491(8) Uani 1 1 d . . . . .
H25A H 0.590280 0.211600 0.352424 0.059 Uiso 1 1 calc R U . . .
C26 C 0.5429(3) 0.2916(2) 0.46128(15) 0.0382(6) Uani 1 1 d . . . . .
C27 C 0.4267(3) 0.3708(2) 0.44853(18) 0.0455(7) Uani 1 1 d . . . . .
H27A H 0.396011 0.372550 0.398835 0.055 Uiso 1 1 calc R U . . .
C28 C 0.3583(3) 0.4447(2) 0.50675(17) 0.0421(7) Uani 1 1 d . . . . .
H28A H 0.281302 0.499463 0.497514 0.051 Uiso 1 1 calc R U . . .
C29 C 0.4023(3) 0.4396(2) 0.58102(16) 0.0364(6) Uani 1 1 d . . . . .
C30 C 0.3238(3) 0.5178(2) 0.64701(18) 0.0476(7) Uani 1 1 d . . . . .
H30A H 0.383821 0.543894 0.671337 0.071 Uiso 1 1 calc R U . . .
H30B H 0.276495 0.484515 0.687919 0.071 Uiso 1 1 calc R U . . .
H30C H 0.259496 0.576100 0.625019 0.071 Uiso 1 1 calc R U . . .
C31 C 0.6375(3) 0.01987(19) 0.88956(14) 0.0329(6) Uani 1 1 d . . . . .
C32 C 0.7162(3) 0.08625(19) 0.88854(15) 0.0347(6) Uani 1 1 d . . . . .
C33 C 0.8193(3) 0.0525(2) 0.93170(18) 0.0470(7) Uani 1 1 d . . . . .
H33A H 0.875492 0.093704 0.931634 0.056 Uiso 1 1 calc R U . . .
C34 C 0.8464(3) -0.0400(2) 0.9762(2) 0.0570(9) Uani 1 1 d . . . . .
H34A H 0.919882 -0.059880 1.003963 0.068 Uiso 1 1 calc R U . . .
C35 C 0.7674(3) -0.0996(2) 0.97872(18) 0.0505(8) Uani 1 1 d . . . . .
H35A H 0.783786 -0.160626 1.009570 0.061 Uiso 1 1 calc R U . . .
C36 C 0.6606(3) -0.0716(2) 0.93575(16) 0.0393(7) Uani 1 1 d . . . . .
C37 C 0.5733(3) -0.1298(2) 0.93812(17) 0.0463(7) Uani 1 1 d . . . . .
H37A H 0.585837 -0.190616 0.969051 0.056 Uiso 1 1 calc R U . . .
C38 C 0.4720(3) -0.0991(2) 0.89647(17) 0.0454(7) Uani 1 1 d . . . . .
H38A H 0.411619 -0.137083 0.898949 0.054 Uiso 1 1 calc R U . . .
C39 C 0.4560(3) -0.0098(2) 0.84897(16) 0.0394(7) Uani 1 1 d . . . . .
C40 C 0.3452(3) 0.0221(3) 0.80117(19) 0.0549(8) Uani 1 1 d . . . . .
H40A H 0.291181 0.095049 0.814860 0.082 Uiso 1 1 calc R U . . .
H40B H 0.289770 -0.022654 0.813623 0.082 Uiso 1 1 calc R U . . .
H40C H 0.382223 0.014794 0.743738 0.082 Uiso 1 1 calc R U . . .
C41 C 0.3605(3) 0.31819(18) 0.85039(15) 0.0324(6) Uani 1 1 d . . . . .
C42 C 0.4765(3) 0.30724(18) 0.88529(14) 0.0328(6) Uani 1 1 d . . . . .
C43 C 0.4495(3) 0.3547(2) 0.96143(16) 0.0418(7) Uani 1 1 d . . . . .
H43A H 0.522724 0.351330 0.986929 0.050 Uiso 1 1 calc R U . . .
C44 C 0.3211(3) 0.4074(2) 1.00307(18) 0.0500(8) Uani 1 1 d . . . . .
H44A H 0.309913 0.437528 1.055101 0.060 Uiso 1 1 calc R U . . .
C45 C 0.2137(3) 0.4151(2) 0.96912(18) 0.0503(8) Uani 1 1 d . . . . .
H45A H 0.127140 0.449866 0.997683 0.060 Uiso 1 1 calc R U . . .
C46 C 0.2296(3) 0.3715(2) 0.89135(16) 0.0398(7) Uani 1 1 d . . . . .
C47 C 0.1216(3) 0.3796(2) 0.85215(18) 0.0474(7) Uani 1 1 d . . . . .
H47A H 0.033545 0.414325 0.878624 0.057 Uiso 1 1 calc R U . . .
C48 C 0.1424(3) 0.3379(2) 0.77680(18) 0.0425(7) Uani 1 1 d . . . . .
H48A H 0.069654 0.343829 0.750192 0.051 Uiso 1 1 calc R U . . .
C49 C 0.2738(3) 0.28576(19) 0.73849(15) 0.0333(6) Uani 1 1 d . . . . .
C50 C 0.2969(3) 0.2371(2) 0.65620(16) 0.0402(6) Uani 1 1 d . . . . .
H50A H 0.392486 0.205269 0.637516 0.060 Uiso 1 1 calc R U . . .
H50B H 0.259201 0.290890 0.619145 0.060 Uiso 1 1 calc R U . . .
H50C H 0.254045 0.183285 0.658146 0.060 Uiso 1 1 calc R U . . .
O1S O 0.9590(3) 0.7409(2) 0.74875(18) 0.0958(10) Uani 1 1 d . . . . .
C1S C 0.9787(5) 0.6757(4) 0.8146(3) 0.0909(14) Uani 1 1 d . . . . .
H1SA H 1.009635 0.601556 0.795866 0.109 Uiso 1 1 calc R U . . .
H1SB H 0.894100 0.689464 0.852451 0.109 Uiso 1 1 calc R U . . .
C2S C 1.0765(4) 0.6958(4) 0.8545(3) 0.0884(13) Uani 1 1 d . . . . .
H2SA H 1.155083 0.632287 0.853071 0.106 Uiso 1 1 calc R U . . .
H2SB H 1.038900 0.718712 0.911142 0.106 Uiso 1 1 calc R U . . .
C3S C 1.1136(4) 0.7819(3) 0.8078(3) 0.0910(13) Uani 1 1 d . . . . .
H3SA H 1.117266 0.836522 0.844488 0.109 Uiso 1 1 calc R U . . .
H3SB H 1.200487 0.753727 0.772038 0.109 Uiso 1 1 calc R U . . .
C4S C 1.0060(4) 0.8228(3) 0.7616(3) 0.0855(13) Uani 1 1 d . . . . .
H4SA H 0.933968 0.881545 0.791704 0.103 Uiso 1 1 calc R U . . .
H4SB H 1.039008 0.848326 0.709644 0.103 Uiso 1 1 calc R U . . .

loop_
_atom_site_aniso_label
_atom_site_aniso_U_11
_atom_site_aniso_U_22
_atom_site_aniso_U_33
_atom_site_aniso_U_23
_atom_site_aniso_U_13
_atom_site_aniso_U_12
Al1 0.0273(4) 0.0285(4) 0.0313(4) -0.0004(3) -0.0050(3) -0.0065(3)
Al2 0.0368(5) 0.0293(4) 0.0298(4) 0.0027(3) -0.0110(3) -0.0124(3)
Li1 0.036(2) 0.034(2) 0.035(2) -0.0015(18) -0.0053(19) -0.0088(19)
Li2 0.038(3) 0.033(2) 0.034(2) 0.0012(18) -0.0091(19) -0.0135(19)
O1 0.0310(9) 0.0275(9) 0.0294(9) 0.0014(7) -0.0083(7) -0.0103(7)
O2 0.0509(12) 0.0352(10) 0.0373(11) -0.0042(8) -0.0127(9) -0.0093(9)
N1 0.0377(13) 0.0276(11) 0.0302(11) 0.0025(9) -0.0092(10) -0.0087(9)
N2 0.0307(12) 0.0305(11) 0.0346(12) 0.0059(9) -0.0078(9) -0.0134(9)
N3 0.0398(13) 0.0309(11) 0.0314(12) -0.0001(9) -0.0037(10) -0.0125(10)
N4 0.0317(12) 0.0313(11) 0.0309(12) 0.0007(9) -0.0042(9) -0.0104(9)
C1 0.0325(15) 0.0360(14) 0.0467(16) -0.0033(12) -0.0062(13) -0.0052(12)
C2 0.0388(17) 0.0463(17) 0.062(2) -0.0037(15) -0.0175(15) -0.0033(14)
C3 0.061(2) 0.0525(18) 0.0418(17) 0.0044(14) -0.0171(15) -0.0289(16)
C4 0.110(3) 0.070(2) 0.068(2) 0.0126(19) -0.046(2) -0.049(2)
C5 0.0542(19) 0.0524(18) 0.0408(16) -0.0111(14) -0.0134(14) -0.0196(15)
C6 0.067(2) 0.067(2) 0.068(2) -0.0314(18) -0.0135(19) -0.0174(19)
C7 0.068(2) 0.053(2) 0.054(2) -0.0083(16) -0.0073(17) 0.0009(17)
C8 0.064(2) 0.0504(19) 0.0477(19) -0.0006(15) -0.0103(16) 0.0056(16)
C11 0.0351(15) 0.0326(14) 0.0319(14) 0.0078(11) -0.0139(12) -0.0133(12)
C12 0.0303(14) 0.0367(14) 0.0332(14) 0.0042(11) -0.0101(11) -0.0113(12)
C13 0.0337(16) 0.0440(16) 0.0407(16) 0.0097(13) -0.0065(12) -0.0131(13)
C14 0.0387(17) 0.064(2) 0.0574(19) 0.0261(17) -0.0106(15) -0.0257(16)
C15 0.0481(19) 0.0463(18) 0.066(2) 0.0219(16) -0.0227(16) -0.0276(15)
C16 0.0479(18) 0.0362(15) 0.0460(16) 0.0135(13) -0.0224(14) -0.0202(13)
C17 0.067(2) 0.0334(16) 0.0591(19) 0.0072(14) -0.0271(17) -0.0257(15)
C18 0.068(2) 0.0284(14) 0.0471(17) -0.0049(13) -0.0192(16) -0.0112(14)
C19 0.0513(18) 0.0297(14) 0.0344(15) 0.0026(12) -0.0137(13) -0.0088(13)
C20 0.056(2) 0.0346(15) 0.0540(19) -0.0044(13) -0.0022(16) -0.0038(14)
C21 0.0335(15) 0.0338(13) 0.0306(14) 0.0050(11) -0.0058(11) -0.0176(12)
C22 0.0333(15) 0.0332(14) 0.0341(14) 0.0005(11) -0.0056(11) -0.0132(12)
C23 0.0426(17) 0.0424(16) 0.0356(15) -0.0019(12) -0.0041(13) -0.0091(13)
C24 0.057(2) 0.0545(18) 0.0347(16) -0.0106(14) -0.0028(14) -0.0119(16)
C25 0.064(2) 0.064(2) 0.0267(15) -0.0012(14) -0.0100(14) -0.0288(17)
C26 0.0410(16) 0.0491(16) 0.0302(14) 0.0094(12) -0.0086(12) -0.0219(14)
C27 0.0445(18) 0.0594(19) 0.0412(17) 0.0181(15) -0.0185(14) -0.0241(15)
C28 0.0321(16) 0.0495(17) 0.0488(17) 0.0214(15) -0.0163(13) -0.0153(13)
C29 0.0319(15) 0.0357(14) 0.0448(16) 0.0103(12) -0.0064(12) -0.0158(12)
C30 0.0384(17) 0.0388(16) 0.0605(19) 0.0064(14) -0.0104(14) -0.0048(13)
C31 0.0388(15) 0.0286(13) 0.0274(13) -0.0009(11) -0.0019(12) -0.0073(11)
C32 0.0374(15) 0.0317(13) 0.0345(14) 0.0009(11) -0.0091(12) -0.0091(12)
C33 0.0472(18) 0.0420(16) 0.0562(19) 0.0099(14) -0.0216(15) -0.0147(14)
C34 0.055(2) 0.0500(18) 0.067(2) 0.0188(16) -0.0306(17) -0.0093(16)
C35 0.061(2) 0.0356(15) 0.0487(18) 0.0142(14) -0.0129(15) -0.0062(15)
C36 0.0468(17) 0.0284(13) 0.0365(15) 0.0002(11) -0.0026(13) -0.0062(12)
C37 0.058(2) 0.0294(14) 0.0459(17) 0.0055(13) 0.0027(15) -0.0130(14)
C38 0.055(2) 0.0346(15) 0.0474(17) -0.0010(13) 0.0014(15) -0.0212(14)
C39 0.0449(17) 0.0362(15) 0.0375(15) -0.0021(12) -0.0011(13) -0.0163(13)
C40 0.058(2) 0.061(2) 0.060(2) 0.0109(16) -0.0179(16) -0.0357(17)
C41 0.0396(16) 0.0243(12) 0.0318(14) 0.0016(11) -0.0026(12) -0.0101(11)
C42 0.0448(16) 0.0262(13) 0.0282(14) 0.0036(11) -0.0075(12) -0.0121(12)
C43 0.0543(19) 0.0352(15) 0.0377(16) 0.0032(12) -0.0135(14) -0.0144(13)
C44 0.064(2) 0.0397(16) 0.0353(16) -0.0077(13) -0.0003(15) -0.0059(15)
C45 0.0465(19) 0.0452(17) 0.0436(17) -0.0086(14) 0.0042(15) 0.0010(14)
C46 0.0417(17) 0.0333(14) 0.0370(15) -0.0003(12) 0.0000(13) -0.0055(12)
C47 0.0347(17) 0.0434(16) 0.0533(19) -0.0016(14) 0.0016(14) -0.0025(13)
C48 0.0336(16) 0.0419(16) 0.0510(18) 0.0027(14) -0.0088(13) -0.0102(13)
C49 0.0329(15) 0.0295(13) 0.0372(15) 0.0040(11) -0.0050(12) -0.0106(11)
C50 0.0367(16) 0.0459(16) 0.0409(16) 0.0017(13) -0.0117(13) -0.0150(13)
O1S 0.135(3) 0.0886(19) 0.107(2) 0.0460(17) -0.072(2) -0.0727(19)
C1S 0.113(4) 0.091(3) 0.093(3) 0.036(3) -0.050(3) -0.052(3)
C2S 0.070(3) 0.100(3) 0.097(3) 0.034(3) -0.034(2) -0.024(2)
C3S 0.074(3) 0.085(3) 0.127(4) 0.020(3) -0.043(3) -0.032(2)
C4S 0.081(3) 0.073(3) 0.124(4) 0.030(2) -0.046(3) -0.042(2)

loop_
_atom_type_symbol
_atom_type_description
_atom_type_scat_dispersion_real
_atom_type_scat_dispersion_imag
_atom_type_scat_source
C C 0.0033 0.0016 'International Tables Vol C Tables 4.2.6.8 and 6.1.1.4'
H H 0.0000 0.0000 'International Tables Vol C Tables 4.2.6.8 and 6.1.1.4'
Li Li -0.0003 0.0001 'International Tables Vol C Tables 4.2.6.8 and 6.1.1.4'
N N 0.0061 0.0033 'International Tables Vol C Tables 4.2.6.8 and 6.1.1.4'
O O 0.0106 0.0060 'International Tables Vol C Tables 4.2.6.8 and 6.1.1.4'
Al Al 0.0645 0.0514 'International Tables Vol C Tables 4.2.6.8 and 6.1.1.4'

loop_
_geom_angle_atom_site_label_1
_geom_angle_atom_site_label_2
_geom_angle_atom_site_label_3
_geom_angle
_geom_angle_site_symmetry_1
_geom_angle_site_symmetry_3
_geom_angle_publ_flag
O1 Al1 C1 112.98(10) . . ?
O1 Al1 C22 108.99(9) . . ?
C1 Al1 C22 111.12(11) . . ?
O1 Al1 C12 109.40(10) . . ?
C1 Al1 C12 108.94(11) . . ?
C22 Al1 C12 105.10(10) . . ?
O1 Al1 Li1 45.29(10) . . ?
C1 Al1 Li1 157.80(12) . . ?
C22 Al1 Li1 84.72(12) . . ?
C12 Al1 Li1 80.20(12) . . ?
O1 Al1 Li2 30.53(9) . . ?
C1 Al1 Li2 107.51(11) . . ?
C22 Al1 Li2 84.48(10) . . ?
C12 Al1 Li2 135.42(11) . . ?
Li1 Al1 Li2 57.03(12) . . ?
O1 Al2 C3 114.47(10) . . ?
O1 Al2 C32 110.57(10) . . ?
C3 Al2 C32 110.75(12) . . ?
O1 Al2 C42 103.61(9) . . ?
C3 Al2 C42 110.05(12) . . ?
C32 Al2 C42 106.90(10) . . ?
O1 Al2 Li2 44.06(10) . . ?
C3 Al2 Li2 158.53(12) . . ?
C32 Al2 Li2 82.15(11) . . ?
C42 Al2 Li2 80.82(12) . . ?
O1 Al2 Li1 40.06(10) . . ?
C3 Al2 Li1 104.03(12) . . ?
C32 Al2 Li1 142.93(12) . . ?
C42 Al2 Li1 71.43(11) . . ?
Li2 Al2 Li1 60.86(12) . . ?
O1 Li1 N2 115.5(2) . . ?
O1 Li1 N1 105.6(2) . . ?
N2 Li1 N1 107.0(2) . . ?
O1 Li1 N4 85.43(16) . . ?
N2 Li1 N4 98.94(18) . . ?
N1 Li1 N4 143.3(2) . . ?
O1 Li1 Al1 40.75(10) . . ?
N2 Li1 Al1 85.66(15) . . ?
N1 Li1 Al1 89.87(16) . . ?
N4 Li1 Al1 118.10(17) . . ?
O1 Li1 Li2 42.17(13) . . ?
N2 Li1 Li2 99.79(18) . . ?
N1 Li1 Li2 145.8(2) . . ?
N4 Li1 Li2 47.18(12) . . ?
Al1 Li1 Li2 71.09(13) . . ?
O1 Li1 Al2 36.31(9) . . ?
N2 Li1 Al2 151.5(2) . . ?
N1 Li1 Al2 90.07(16) . . ?
N4 Li1 Al2 78.33(12) . . ?
Al1 Li1 Al2 71.35(10) . . ?
Li2 Li1 Al2 57.39(11) . . ?
O1 Li2 O2 115.4(2) . . ?
O1 Li2 N3 117.9(2) . . ?
O2 Li2 N3 96.19(18) . . ?
O1 Li2 N4 93.49(18) . . ?
O2 Li2 N4 134.4(2) . . ?
N3 Li2 N4 100.49(19) . . ?
O1 Li2 Al2 39.26(9) . . ?
O2 Li2 Al2 138.5(2) . . ?
N3 Li2 Al2 81.47(14) . . ?
N4 Li2 Al2 86.11(15) . . ?
O1 Li2 Li1 41.61(13) . . ?
O2 Li2 Li1 127.3(2) . . ?
N3 Li2 Li1 135.9(2) . . ?
N4 Li2 Li1 56.30(14) . . ?
Al2 Li2 Li1 61.76(12) . . ?
O1 Li2 Al1 27.49(8) . . ?
O2 Li2 Al1 89.28(15) . . ?
N3 Li2 Al1 133.65(18) . . ?
N4 Li2 Al1 108.03(15) . . ?
Al2 Li2 Al1 65.27(9) . . ?
Li1 Li2 Al1 51.88(11) . . ?
Al1 O1 Al2 135.47(10) . . ?
Al1 O1 Li1 93.96(15) . . ?
Al2 O1 Li1 103.63(15) . . ?
Al1 O1 Li2 121.98(15) . . ?
Al2 O1 Li2 96.67(14) . . ?
Li1 O1 Li2 96.22(19) . . ?
C8 O2 C5 108.5(2) . . ?
C8 O2 Li2 113.7(2) . . ?
C5 O2 Li2 137.8(2) . . ?
C19 N1 C11 119.1(2) . . ?
C19 N1 Li1 124.2(2) . . ?
C11 N1 Li1 115.9(2) . . ?
C29 N2 C21 118.8(2) . . ?
C29 N2 Li1 119.0(2) . . ?
C21 N2 Li1 121.6(2) . . ?
C39 N3 C31 119.2(2) . . ?
C39 N3 Li2 119.0(2) . . ?
C31 N3 Li2 118.2(2) . . ?
C49 N4 C41 119.6(2) . . ?
C49 N4 Li2 118.9(2) . . ?
C41 N4 Li2 115.13(19) . . ?
C49 N4 Li1 120.93(18) . . ?
C41 N4 Li1 95.67(17) . . ?
Li2 N4 Li1 76.52(16) . . ?
C2 C1 Al1 113.55(19) . . ?
C2 C1 H1A 108.9 . . ?
Al1 C1 H1A 108.9 . . ?
C2 C1 H1B 108.9 . . ?
Al1 C1 H1B 108.9 . . ?
H1A C1 H1B 107.7 . . ?
C1 C2 H2A 109.5 . . ?
C1 C2 H2B 109.5 . . ?
H2A C2 H2B 109.5 . . ?
C1 C2 H2C 109.5 . . ?
H2A C2 H2C 109.5 . . ?
H2B C2 H2C 109.5 . . ?
C4 C3 Al2 123.3(2) . . ?
C4 C3 H3A 106.5 . . ?
Al2 C3 H3A 106.5 . . ?
C4 C3 H3B 106.5 . . ?
Al2 C3 H3B 106.5 . . ?
H3A C3 H3B 106.5 . . ?
C3 C4 H4A 109.5 . . ?
C3 C4 H4B 109.5 . . ?
H4A C4 H4B 109.5 . . ?
C3 C4 H4C 109.5 . . ?
H4A C4 H4C 109.5 . . ?
H4B C4 H4C 109.5 . . ?
O2 C5 C6 106.5(2) . . ?
O2 C5 H5A 110.4 . . ?
C6 C5 H5A 110.4 . . ?
O2 C5 H5B 110.4 . . ?
C6 C5 H5B 110.4 . . ?
H5A C5 H5B 108.6 . . ?
C7 C6 C5 105.0(3) . . ?
C7 C6 H6A 110.7 . . ?
C5 C6 H6A 110.7 . . ?
C7 C6 H6B 110.7 . . ?
C5 C6 H6B 110.7 . . ?
H6A C6 H6B 108.8 . . ?
C8 C7 C6 103.1(3) . . ?
C8 C7 H7A 111.2 . . ?
C6 C7 H7A 111.2 . . ?
C8 C7 H7B 111.2 . . ?
C6 C7 H7B 111.2 . . ?
H7A C7 H7B 109.1 . . ?
O2 C8 C7 105.7(2) . . ?
O2 C8 H8A 110.6 . . ?
C7 C8 H8A 110.6 . . ?
O2 C8 H8B 110.6 . . ?
C7 C8 H8B 110.6 . . ?
H8A C8 H8B 108.7 . . ?
N1 C11 C16 119.7(2) . . ?
N1 C11 C12 118.7(2) . . ?
C16 C11 C12 121.6(2) . . ?
C13 C12 C11 115.1(2) . . ?
C13 C12 Al1 114.4(2) . . ?
C11 C12 Al1 130.45(19) . . ?
C12 C13 C14 124.0(3) . . ?
C12 C13 H13A 118.0 . . ?
C14 C13 H13A 118.0 . . ?
C15 C14 C13 119.9(3) . . ?
C15 C14 H14A 120.0 . . ?
C13 C14 H14A 120.0 . . ?
C14 C15 C16 120.0(3) . . ?
C14 C15 H15A 120.0 . . ?
C16 C15 H15A 120.0 . . ?
C17 C16 C15 122.0(3) . . ?
C17 C16 C11 118.9(3) . . ?
C15 C16 C11 119.1(3) . . ?
C18 C17 C16 119.8(3) . . ?
C18 C17 H17A 120.1 . . ?
C16 C17 H17A 120.1 . . ?
C17 C18 C19 119.9(3) . . ?
C17 C18 H18A 120.1 . . ?
C19 C18 H18A 120.1 . . ?
N1 C19 C18 122.6(3) . . ?
N1 C19 C20 118.9(2) . . ?
C18 C19 C20 118.5(3) . . ?
C19 C20 H20A 109.5 . . ?
C19 C20 H20B 109.5 . . ?
H20A C20 H20B 109.5 . . ?
C19 C20 H20C 109.5 . . ?
H20A C20 H20C 109.5 . . ?
H20B C20 H20C 109.5 . . ?
N2 C21 C26 120.6(2) . . ?
N2 C21 C22 118.5(2) . . ?
C26 C21 C22 120.9(2) . . ?
C23 C22 C21 115.6(2) . . ?
C23 C22 Al1 118.9(2) . . ?
C21 C22 Al1 125.17(19) . . ?
C22 C23 C24 124.0(3) . . ?
C22 C23 H23A 118.0 . . ?
C24 C23 H23A 118.0 . . ?
C25 C24 C23 119.8(3) . . ?
C25 C24 H24A 120.1 . . ?
C23 C24 H24A 120.1 . . ?
C24 C25 C26 120.4(3) . . ?
C24 C25 H25A 119.8 . . ?
C26 C25 H25A 119.8 . . ?
C27 C26 C25 122.7(3) . . ?
C27 C26 C21 118.0(3) . . ?
C25 C26 C21 119.2(3) . . ?
C28 C27 C26 120.3(3) . . ?
C28 C27 H27A 119.8 . . ?
C26 C27 H27A 119.8 . . ?
C27 C28 C29 119.4(3) . . ?
C27 C28 H28A 120.3 . . ?
C29 C28 H28A 120.3 . . ?
N2 C29 C28 122.7(3) . . ?
N2 C29 C30 117.5(2) . . ?
C28 C29 C30 119.7(2) . . ?
C29 C30 H30A 109.5 . . ?
C29 C30 H30B 109.5 . . ?
H30A C30 H30B 109.5 . . ?
C29 C30 H30C 109.5 . . ?
H30A C30 H30C 109.5 . . ?
H30B C30 H30C 109.5 . . ?
N3 C31 C32 118.1(2) . . ?
N3 C31 C36 120.4(2) . . ?
C32 C31 C36 121.5(2) . . ?
C33 C32 C31 115.2(2) . . ?
C33 C32 Al2 120.0(2) . . ?
C31 C32 Al2 124.25(19) . . ?
C32 C33 C34 124.1(3) . . ?
C32 C33 H33A 118.0 . . ?
C34 C33 H33A 118.0 . . ?
C35 C34 C33 119.6(3) . . ?
C35 C34 H34A 120.2 . . ?
C33 C34 H34A 120.2 . . ?
C34 C35 C36 120.2(3) . . ?
C34 C35 H35A 119.9 . . ?
C36 C35 H35A 119.9 . . ?
C37 C36 C35 122.3(2) . . ?
C37 C36 C31 118.4(3) . . ?
C35 C36 C31 119.3(3) . . ?
C38 C37 C36 119.9(2) . . ?
C38 C37 H37A 120.1 . . ?
C36 C37 H37A 120.1 . . ?
C37 C38 C39 119.7(3) . . ?
C37 C38 H38A 120.2 . . ?
C39 C38 H38A 120.2 . . ?
N3 C39 C38 122.3(3) . . ?
N3 C39 C40 118.4(2) . . ?
C38 C39 C40 119.3(2) . . ?
C39 C40 H40A 109.5 . . ?
C39 C40 H40B 109.5 . . ?
H40A C40 H40B 109.5 . . ?
C39 C40 H40C 109.5 . . ?
H40A C40 H40C 109.5 . . ?
H40B C40 H40C 109.5 . . ?
N4 C41 C46 119.6(2) . . ?
N4 C41 C42 118.0(2) . . ?
C46 C41 C42 122.4(2) . . ?
C43 C42 C41 114.1(2) . . ?
C43 C42 Al2 116.2(2) . . ?
C41 C42 Al2 129.67(18) . . ?
C42 C43 C44 124.4(3) . . ?
C42 C43 H43A 117.8 . . ?
C44 C43 H43A 117.8 . . ?
C45 C44 C43 120.1(3) . . ?
C45 C44 H44A 120.0 . . ?
C43 C44 H44A 120.0 . . ?
C44 C45 C46 120.3(3) . . ?
C44 C45 H45A 119.9 . . ?
C46 C45 H45A 119.9 . . ?
C47 C46 C45 122.8(3) . . ?
C47 C46 C41 118.5(3) . . ?
C45 C46 C41 118.7(3) . . ?
C48 C47 C46 120.4(3) . . ?
C48 C47 H47A 119.8 . . ?
C46 C47 H47A 119.8 . . ?
C47 C48 C49 119.1(3) . . ?
C47 C48 H48A 120.4 . . ?
C49 C48 H48A 120.4 . . ?
N4 C49 C48 122.7(2) . . ?
N4 C49 C50 118.1(2) . . ?
C48 C49 C50 119.2(2) . . ?
C49 C50 H50A 109.5 . . ?
C49 C50 H50B 109.5 . . ?
H50A C50 H50B 109.5 . . ?
C49 C50 H50C 109.5 . . ?
H50A C50 H50C 109.5 . . ?
H50B C50 H50C 109.5 . . ?
C4S O1S C1S 107.0(3) . . ?
O1S C1S C2S 109.1(3) . . ?
O1S C1S H1SA 109.9 . . ?
C2S C1S H1SA 109.9 . . ?
O1S C1S H1SB 109.9 . . ?
C2S C1S H1SB 109.9 . . ?
H1SA C1S H1SB 108.3 . . ?
C1S C2S C3S 105.0(3) . . ?
C1S C2S H2SA 110.7 . . ?
C3S C2S H2SA 110.7 . . ?
C1S C2S H2SB 110.7 . . ?
C3S C2S H2SB 110.7 . . ?
H2SA C2S H2SB 108.8 . . ?
C4S C3S C2S 102.9(3) . . ?
C4S C3S H3SA 111.2 . . ?
C2S C3S H3SA 111.2 . . ?
C4S C3S H3SB 111.2 . . ?
C2S C3S H3SB 111.2 . . ?
H3SA C3S H3SB 109.1 . . ?
O1S C4S C3S 107.1(3) . . ?
O1S C4S H4SA 110.3 . . ?
C3S C4S H4SA 110.3 . . ?
O1S C4S H4SB 110.3 . . ?
C3S C4S H4SB 110.3 . . ?
H4SA C4S H4SB 108.6 . . ?

loop_
_geom_bond_atom_site_label_1
_geom_bond_atom_site_label_2
_geom_bond_distance
_geom_bond_site_symmetry_2
_geom_bond_publ_flag
Al1 O1 1.7693(17) . ?
Al1 C1 1.995(3) . ?
Al1 C22 2.015(3) . ?
Al1 C12 2.029(3) . ?
Al1 Li1 2.704(4) . ?
Al1 Li2 3.251(4) . ?
Al2 O1 1.7720(17) . ?
Al2 C3 2.003(3) . ?
Al2 C32 2.023(3) . ?
Al2 C42 2.042(3) . ?
Al2 Li2 2.781(4) . ?
Al2 Li1 2.909(4) . ?
Li1 O1 1.926(5) . ?
Li1 N2 2.088(5) . ?
Li1 N1 2.117(5) . ?
Li1 N4 2.467(5) . ?
Li1 Li2 2.884(6) . ?
Li2 O1 1.947(4) . ?
Li2 O2 2.006(5) . ?
Li2 N3 2.151(4) . ?
Li2 N4 2.175(5) . ?
O2 C8 1.429(3) . ?
O2 C5 1.443(3) . ?
N1 C19 1.330(3) . ?
N1 C11 1.388(3) . ?
N2 C29 1.337(3) . ?
N2 C21 1.383(3) . ?
N3 C39 1.329(3) . ?
N3 C31 1.378(3) . ?
N4 C49 1.327(3) . ?
N4 C41 1.396(3) . ?
C1 C2 1.527(4) . ?
C1 H1A 0.9900 . ?
C1 H1B 0.9900 . ?
C2 H2A 0.9800 . ?
C2 H2B 0.9800 . ?
C2 H2C 0.9800 . ?
C3 C4 1.492(4) . ?
C3 H3A 0.9900 . ?
C3 H3B 0.9900 . ?
C4 H4A 0.9800 . ?
C4 H4B 0.9800 . ?
C4 H4C 0.9800 . ?
C5 C6 1.523(4) . ?
C5 H5A 0.9900 . ?
C5 H5B 0.9900 . ?
C6 C7 1.508(5) . ?
C6 H6A 0.9900 . ?
C6 H6B 0.9900 . ?
C7 C8 1.499(4) . ?
C7 H7A 0.9900 . ?
C7 H7B 0.9900 . ?
C8 H8A 0.9900 . ?
C8 H8B 0.9900 . ?
C11 C16 1.427(4) . ?
C11 C12 1.429(4) . ?
C12 C13 1.388(4) . ?
C13 C14 1.410(4) . ?
C13 H13A 0.9500 . ?
C14 C15 1.357(4) . ?
C14 H14A 0.9500 . ?
C15 C16 1.412(4) . ?
C15 H15A 0.9500 . ?
C16 C17 1.406(4) . ?
C17 C18 1.346(4) . ?
C17 H17A 0.9500 . ?
C18 C19 1.407(4) . ?
C18 H18A 0.9500 . ?
C19 C20 1.496(4) . ?
C20 H20A 0.9800 . ?
C20 H20B 0.9800 . ?
C20 H20C 0.9800 . ?
C21 C26 1.428(3) . ?
C21 C22 1.436(4) . ?
C22 C23 1.381(4) . ?
C23 C24 1.411(4) . ?
C23 H23A 0.9500 . ?
C24 C25 1.352(4) . ?
C24 H24A 0.9500 . ?
C25 C26 1.413(4) . ?
C25 H25A 0.9500 . ?
C26 C27 1.406(4) . ?
C27 C28 1.355(4) . ?
C27 H27A 0.9500 . ?
C28 C29 1.407(4) . ?
C28 H28A 0.9500 . ?
C29 C30 1.495(4) . ?
C30 H30A 0.9800 . ?
C30 H30B 0.9800 . ?
C30 H30C 0.9800 . ?
C31 C32 1.424(4) . ?
C31 C36 1.424(3) . ?
C32 C33 1.380(4) . ?
C33 C34 1.419(4) . ?
C33 H33A 0.9500 . ?
C34 C35 1.349(4) . ?
C34 H34A 0.9500 . ?
C35 C36 1.409(4) . ?
C35 H35A 0.9500 . ?
C36 C37 1.408(4) . ?
C37 C38 1.346(4) . ?
C37 H37A 0.9500 . ?
C38 C39 1.415(4) . ?
C38 H38A 0.9500 . ?
C39 C40 1.497(4) . ?
C40 H40A 0.9800 . ?
C40 H40B 0.9800 . ?
C40 H40C 0.9800 . ?
C41 C46 1.426(4) . ?
C41 C42 1.436(4) . ?
C42 C43 1.394(4) . ?
C43 C44 1.408(4) . ?
C43 H43A 0.9500 . ?
C44 C45 1.352(4) . ?
C44 H44A 0.9500 . ?
C45 C46 1.413(4) . ?
C45 H45A 0.9500 . ?
C46 C47 1.409(4) . ?
C47 C48 1.358(4) . ?
C47 H47A 0.9500 . ?
C48 C49 1.412(4) . ?
C48 H48A 0.9500 . ?
C49 C50 1.499(4) . ?
C50 H50A 0.9800 . ?
C50 H50B 0.9800 . ?
C50 H50C 0.9800 . ?
O1S C4S 1.397(4) . ?
O1S C1S 1.406(4) . ?
C1S C2S 1.441(5) . ?
C1S H1SA 0.9900 . ?
C1S H1SB 0.9900 . ?
C2S C3S 1.517(5) . ?
C2S H2SA 0.9900 . ?
C2S H2SB 0.9900 . ?
C3S C4S 1.461(5) . ?
C3S H3SA 0.9900 . ?
C3S H3SB 0.9900 . ?
C4S H4SA 0.9900 . ?
C4S H4SB 0.9900 . ?

loop_
_geom_torsion_atom_site_label_1
_geom_torsion_atom_site_label_2
_geom_torsion_atom_site_label_3
_geom_torsion_atom_site_label_4
_geom_torsion
_geom_torsion_site_symmetry_1
_geom_torsion_site_symmetry_2
_geom_torsion_site_symmetry_3
_geom_torsion_site_symmetry_4
_geom_torsion_publ_flag
C1 Al1 O1 Al2 60.44(17) . . . . ?
C22 Al1 O1 Al2 -175.51(13) . . . . ?
C12 Al1 O1 Al2 -61.10(16) . . . . ?
Li1 Al1 O1 Al2 -114.0(2) . . . . ?
Li2 Al1 O1 Al2 146.1(2) . . . . ?
C1 Al1 O1 Li1 174.48(16) . . . . ?
C22 Al1 O1 Li1 -61.47(16) . . . . ?
C12 Al1 O1 Li1 52.94(17) . . . . ?
Li2 Al1 O1 Li1 -99.9(2) . . . . ?
C1 Al1 O1 Li2 -85.66(19) . . . . ?
C22 Al1 O1 Li2 38.39(19) . . . . ?
C12 Al1 O1 Li2 152.79(17) . . . . ?
Li1 Al1 O1 Li2 99.9(2) . . . . ?
C3 Al2 O1 Al1 27.68(19) . . . . ?
C32 Al2 O1 Al1 -98.24(15) . . . . ?
C42 Al2 O1 Al1 147.53(13) . . . . ?
Li2 Al2 O1 Al1 -151.6(2) . . . . ?
Li1 Al2 O1 Al1 110.4(2) . . . . ?
C3 Al2 O1 Li1 -82.68(19) . . . . ?
C32 Al2 O1 Li1 151.40(16) . . . . ?
C42 Al2 O1 Li1 37.17(17) . . . . ?
Li2 Al2 O1 Li1 98.1(2) . . . . ?
C3 Al2 O1 Li2 179.24(17) . . . . ?
C32 Al2 O1 Li2 53.32(17) . . . . ?
C42 Al2 O1 Li2 -60.91(16) . . . . ?
Li1 Al2 O1 Li2 -98.1(2) . . . . ?
C8 O2 C5 C6 -13.0(3) . . . . ?
Li2 O2 C5 C6 167.1(3) . . . . ?
O2 C5 C6 C7 -8.5(4) . . . . ?
C5 C6 C7 C8 25.3(4) . . . . ?
C5 O2 C8 C7 29.6(3) . . . . ?
Li2 O2 C8 C7 -150.4(3) . . . . ?
C6 C7 C8 O2 -33.8(4) . . . . ?
C19 N1 C11 C16 -3.6(3) . . . . ?
Li1 N1 C11 C16 166.5(2) . . . . ?
C19 N1 C11 C12 175.5(2) . . . . ?
Li1 N1 C11 C12 -14.4(3) . . . . ?
N1 C11 C12 C13 175.9(2) . . . . ?
C16 C11 C12 C13 -5.0(4) . . . . ?
N1 C11 C12 Al1 -6.2(3) . . . . ?
C16 C11 C12 Al1 172.91(19) . . . . ?
C11 C12 C13 C14 2.0(4) . . . . ?
Al1 C12 C13 C14 -176.2(2) . . . . ?
C12 C13 C14 C15 1.4(4) . . . . ?
C13 C14 C15 C16 -1.9(4) . . . . ?
C14 C15 C16 C17 -179.7(3) . . . . ?
C14 C15 C16 C11 -1.0(4) . . . . ?
N1 C11 C16 C17 2.5(4) . . . . ?
C12 C11 C16 C17 -176.6(2) . . . . ?
N1 C11 C16 C15 -176.3(2) . . . . ?
C12 C11 C16 C15 4.6(4) . . . . ?
C15 C16 C17 C18 179.0(3) . . . . ?
C11 C16 C17 C18 0.3(4) . . . . ?
C16 C17 C18 C19 -1.9(4) . . . . ?
C11 N1 C19 C18 2.1(4) . . . . ?
Li1 N1 C19 C18 -167.2(2) . . . . ?
C11 N1 C19 C20 -176.9(2) . . . . ?
Li1 N1 C19 C20 13.8(4) . . . . ?
C17 C18 C19 N1 0.8(4) . . . . ?
C17 C18 C19 C20 179.7(3) . . . . ?
C29 N2 C21 C26 -3.9(3) . . . . ?
Li1 N2 C21 C26 167.1(2) . . . . ?
C29 N2 C21 C22 176.0(2) . . . . ?
Li1 N2 C21 C22 -13.0(3) . . . . ?
N2 C21 C22 C23 179.4(2) . . . . ?
C26 C21 C22 C23 -0.7(3) . . . . ?
N2 C21 C22 Al1 -7.0(3) . . . . ?
C26 C21 C22 Al1 172.86(18) . . . . ?
C21 C22 C23 C24 -1.2(4) . . . . ?
Al1 C22 C23 C24 -175.2(2) . . . . ?
C22 C23 C24 C25 1.9(5) . . . . ?
C23 C24 C25 C26 -0.5(5) . . . . ?
C24 C25 C26 C27 176.7(3) . . . . ?
C24 C25 C26 C21 -1.3(4) . . . . ?
N2 C21 C26 C27 3.7(3) . . . . ?
C22 C21 C26 C27 -176.2(2) . . . . ?
N2 C21 C26 C25 -178.2(2) . . . . ?
C22 C21 C26 C25 2.0(4) . . . . ?
C25 C26 C27 C28 -178.8(3) . . . . ?
C21 C26 C27 C28 -0.7(4) . . . . ?
C26 C27 C28 C29 -1.9(4) . . . . ?
C21 N2 C29 C28 1.1(3) . . . . ?
Li1 N2 C29 C28 -170.1(2) . . . . ?
C21 N2 C29 C30 180.0(2) . . . . ?
Li1 N2 C29 C30 8.8(3) . . . . ?
C27 C28 C29 N2 1.9(4) . . . . ?
C27 C28 C29 C30 -177.0(2) . . . . ?
C39 N3 C31 C32 -175.4(2) . . . . ?
Li2 N3 C31 C32 26.2(3) . . . . ?
C39 N3 C31 C36 4.2(4) . . . . ?
Li2 N3 C31 C36 -154.2(2) . . . . ?
N3 C31 C32 C33 -177.2(2) . . . . ?
C36 C31 C32 C33 3.2(4) . . . . ?
N3 C31 C32 Al2 10.9(3) . . . . ?
C36 C31 C32 Al2 -168.69(19) . . . . ?
C31 C32 C33 C34 -1.4(4) . . . . ?
Al2 C32 C33 C34 170.9(2) . . . . ?
C32 C33 C34 C35 -1.1(5) . . . . ?
C33 C34 C35 C36 1.7(5) . . . . ?
C34 C35 C36 C37 -178.4(3) . . . . ?
C34 C35 C36 C31 0.2(4) . . . . ?
N3 C31 C36 C37 -3.7(4) . . . . ?
C32 C31 C36 C37 175.9(2) . . . . ?
N3 C31 C36 C35 177.6(2) . . . . ?
C32 C31 C36 C35 -2.8(4) . . . . ?
C35 C36 C37 C38 179.4(3) . . . . ?
C31 C36 C37 C38 0.8(4) . . . . ?
C36 C37 C38 C39 1.6(4) . . . . ?
C31 N3 C39 C38 -1.8(4) . . . . ?
Li2 N3 C39 C38 156.5(2) . . . . ?
C31 N3 C39 C40 178.7(2) . . . . ?
Li2 N3 C39 C40 -23.1(4) . . . . ?
C37 C38 C39 N3 -1.2(4) . . . . ?
C37 C38 C39 C40 178.4(3) . . . . ?
C49 N4 C41 C46 0.3(3) . . . . ?
Li2 N4 C41 C46 -151.4(2) . . . . ?
Li1 N4 C41 C46 130.9(2) . . . . ?
C49 N4 C41 C42 -178.9(2) . . . . ?
Li2 N4 C41 C42 29.4(3) . . . . ?
Li1 N4 C41 C42 -48.4(2) . . . . ?
N4 C41 C42 C43 178.1(2) . . . . ?
C46 C41 C42 C43 -1.1(3) . . . . ?
N4 C41 C42 Al2 -3.9(3) . . . . ?
C46 C41 C42 Al2 176.92(18) . . . . ?
C41 C42 C43 C44 1.4(4) . . . . ?
Al2 C42 C43 C44 -176.9(2) . . . . ?
C42 C43 C44 C45 -0.5(4) . . . . ?
C43 C44 C45 C46 -0.8(4) . . . . ?
C44 C45 C46 C47 -178.3(3) . . . . ?
C44 C45 C46 C41 1.0(4) . . . . ?
N4 C41 C46 C47 0.1(4) . . . . ?
C42 C41 C46 C47 179.3(2) . . . . ?
N4 C41 C46 C45 -179.2(2) . . . . ?
C42 C41 C46 C45 -0.1(4) . . . . ?
C45 C46 C47 C48 178.8(3) . . . . ?
C41 C46 C47 C48 -0.5(4) . . . . ?
C46 C47 C48 C49 0.5(4) . . . . ?
C41 N4 C49 C48 -0.3(3) . . . . ?
Li2 N4 C49 C48 150.3(2) . . . . ?
Li1 N4 C49 C48 -118.5(3) . . . . ?
C41 N4 C49 C50 -178.7(2) . . . . ?
Li2 N4 C49 C50 -28.1(3) . . . . ?
Li1 N4 C49 C50 63.1(3) . . . . ?
C47 C48 C49 N4 -0.1(4) . . . . ?
C47 C48 C49 C50 178.3(2) . . . . ?
C4S O1S C1S C2S -19.2(5) . . . . ?
O1S C1S C2S C3S 1.2(6) . . . . ?
C1S C2S C3S C4S 16.2(5) . . . . ?
C1S O1S C4S C3S 30.1(5) . . . . ?
C2S C3S C4S O1S -28.3(5) . . . . ?
